data_2003595
loop_
_publ_author_name
'Wallet, J.-C.'
'Cody, V.'

_publ_section_title
;
 A New Polymorph of 7-Hydroxy-2',3',4'-trimethoxyflavone
;
_journal_issue 6
_journal_name_full 'Acta Crystallographica Section C'
_journal_page_first 1193
_journal_page_last 1195
_journal_paper_doi 10.1107/S0108270194005986
_journal_volume 51
_journal_year 1995
_chemical_compound_source synthesis
_chemical_formula_moiety 'C18 H16 O6'
_chemical_formula_sum 'C18 H16 O6'
_chemical_formula_weight 328.32
_space_group_IT_number 14
_symmetry_cell_setting monoclinic
_symmetry_space_group_name_Hall '-P 2ybc'
_symmetry_space_group_name_H-M 'P 1 21/c 1'
_atom_type_scat_source IntTabIV
_cell_angle_alpha 90.
_cell_angle_beta 92.86(1)
_cell_angle_gamma 90.
_cell_formula_units_Z 8
_cell_length_a 24.633(5)
_cell_length_b 16.440(2)
_cell_length_c 7.465(1)
_cell_measurement_reflns_used 25
_cell_measurement_temperature 293
_cell_measurement_theta_max 25.73
_cell_measurement_theta_min 20.33
_cell_volume 3019.3(8)
_diffrn_measurement_device 'Enraf-Nonius CAD-4'
_diffrn_measurement_method \w/2\q
_diffrn_radiation_type CuK\a
_diffrn_radiation_wavelength 1.54184
_diffrn_reflns_av_R_equivalents 'not available'
_diffrn_reflns_limit_h_max 28
_diffrn_reflns_limit_h_min 0
_diffrn_reflns_limit_k_max 19
_diffrn_reflns_limit_k_min 0
_diffrn_reflns_limit_l_max 8
_diffrn_reflns_limit_l_min -8
_diffrn_reflns_number 5664
_diffrn_reflns_theta_max 70
_diffrn_standards_decay_% 0
_diffrn_standards_interval_time 180
_diffrn_standards_number 5
_exptl_absorpt_coefficient_mu 0.87
_exptl_absorpt_correction_type none
_exptl_crystal_colour colourless
_exptl_crystal_density_diffrn 1.444
_exptl_crystal_description plate
_exptl_crystal_size_max 0.40
_exptl_crystal_size_mid 0.20
_exptl_crystal_size_min 0.10
_refine_diff_density_max 0.580
_refine_diff_density_min -0.491
_refine_ls_extinction_method none
_refine_ls_goodness_of_fit_obs 2.3
_refine_ls_hydrogen_treatment refU
_refine_ls_number_parameters 433
_refine_ls_number_reflns 1593
_refine_ls_R_factor_obs 0.052
_refine_ls_shift/esd_max 0.01
_refine_ls_structure_factor_coef F
_refine_ls_weighting_details 'w = 1/\s^2^(F)'
_refine_ls_weighting_scheme calc
_refine_ls_wR_factor_obs 0.064
_reflns_number_observed 1593
_reflns_number_total 4499
_reflns_observed_criterion I>=3\s(I)
_cod_data_source_file pa1095.cif
_cod_data_source_block pa1095a
_cod_depositor_comments
;
The following automatic conversions were performed:

'_refine_ls_weighting_scheme' value '1/\s^2^(F)' was changed to
'calc'. New tag '_refine_ls_weighting_details' was created. The value
of the new tag was set to 'w = 1/\s^2^(F)'.

Automatic conversion script
Id: cif_fix_values 3143 2015-03-26 13:38:13Z robertas 
;
_cod_original_cell_volume 3019.1(9)
_cod_original_sg_symbol_H-M 'P 21/c'
_cod_database_code 2003595

loop_
_symmetry_equiv_pos_as_xyz
x,y,z
x,1/2-y,1/2+z
-x,-y,-z
-x,1/2+y,1/2-z

loop_
_atom_site_label
_atom_site_fract_x
_atom_site_fract_y
_atom_site_fract_z
_atom_site_B_iso_or_equiv
O(1) .0956(1) .7991(1) .2300(2) 2.91(4)
C(2) .1171(1) .7228(1) .2162(3) 2.43(6)
C(3) .0863(1) .6562(1) .2437(4) 2.96(6)
C(4) .0305(1) .6613(1) .2915(3) 2.78(6)
O(4) .0017(1) .5997(1) .3079(3) 3.91(5)
C(10) .0100(1) .7428(1) .3166(3) 2.58(6)
C(9) .0431(1) .8090(1) .2795(3) 2.48(6)
C(5) -.0422(1) .7589(1) .3728(4) 3.17(7)
C(6) -.0607(1) .8368(1) .3874(4) 3.32(7)
C(7) -.0273(1) .9022(1) .3410(4) 2.86(6)
O(7) -.0486(1) .9775(1) .3504(3) 3.72(5)
C(8) .0250(1) .8887(1) .2889(4) 2.89(6)
C(1') .1744(1) .7260(1) .1708(3) 2.38(5)
C(2') .2075(1) .6562(1) .1611(3) 2.45(6)
O(2') .1876(1) .5805(1) .1985(2) 3.11(4)
C(2'1) .1776(1) .5297(2) .0444(5) 5.00(10)
C(3') .2619(1) .6630(1) .1258(3) 2.62(6)
O(3') .2935(1) .5940(1) .1333(2) 3.23(5)
C(3'1) .3152(1) .5713(2) -.0357(4) 3.97(8)
C(4') .2849(1) .7392(2) .0938(3) 2.82(6)
O(4') .3390(1) .7384(1) .0667(3) 3.94(3)
C(4'1) .3655(1) .8130(2) .0305(4) 4.30(8)
C(5') .2526(1) .8080(1) .0949(4) 2.97(6)
C(6') .1983(1) .8007(1) .1351(3) 2.75(6)
O(1*) .4054(1) 1.0388(1) .2202(2) 3.08(4)
C(2*) .3807(1) 1.1122(1) .2452(4) 3.01(6)
C(3*) .4087(1) 1.1801(2) .2861(4) 3.73(7)
C(4*) .4676(1) 1.1810(2) .3021(4) 3.43(7)
O(4*) .4941(4) 1.2442(1) .3350(3) 4.61(6)
C(10*) .4930(1) 1.1030(1) .2752(4) 2.93(6)
C(9*) .4612(1) 1.0344(1) .2368(3) 2.78(6)
C(5*) .5498(1) 1.0925(2) .2830(4) 3.29(7)
C(6*) .5723(1) 1.0181(2) .2523(4) 3.46(7)
C(7*) .5390(1) .9499(1) .2170(4) 3.20(7)
O(7*) .5640(1) .8785(1) .1880(3) 4.55(6)
C(8*) .4830(1) .9578(1) .2109(4) 3.08(6)
C(1'*) .3212(1) 1.1044(1) .2200(4) 2.83(6)
C(2'*) .2862(1) 1.1429(1) .3359(3) 2.71(6)
O(2'*) .3063(1) 1.1905(1) .4743(3) 3.70(5)
C(2'1*) .3049(1) 1.1520(2) .6476(4) 4.53(9)
C(3'*) .2303(1) 1.1338(1) .3108(3) 2.68(6)
O(3'*) .1963(1) 1.1700(1) .4283(2) 3.35(5)
C(3'1*) .1812(1) 1.2504(2) .3828(5) 5.26(10)
C(4'*) .2081(1) 1.0857(1) .1708(3) 2.80(6)
O(4'*) .1531(1) 1.0823(1) .1618(3) 3.63(5)
C(4'1*) .1267(1) 1.0390(2) .0165(4) 4.33(8)
C(5'*) .2423(1) 1.0465(2) .0558(3) 3.00(6)
C(6'*) .2984(1) 1.0566(1) .0818(4) 3.14(7)
H(3) .1044 .5963 .2298 2.96
H(5) -.0683 .7079 .4024 3.17
H(6) -.1011 .8485 .4329 3.32
H(8) .0516 .9388 .2566 2.89
H(2'1A) .2144 .5213 -.0235 5.00
H(2'1B) .1613 .4721 .0854 5.00
H(2'1C) .1474 .5599 -.0461 5.00
H(3'1A) .3405 .6205 -.0820 3.97
H(3'1B) .3395 .5170 -.0181 3.97
H(3'1C) .2823 .5605 -.1339 3.97
H(4'1A) .3612 .8552 .1405 4.30
H(4'1B) .4082 .8021 .0123 4.30
H(4'1C) .3471 .8395 -.0915 4.30
H(5') .2699 .8670 .0639 2.97
H(6') .1738 .8559 .1402 2.75
H(3*) .3866 1.2362 .3083 3.73
H(5*) .5759 1.1448 .3140 3.29
H(6*) .6162 1.0109 .2554 3.46
H(8*) .4568 .9052 .1871 3.08
H(2'1*A) .3281 1.0965 .6510 4.53
H(2'1*B) .3213 1.1933 .7508 4.53
H(2'1*C) .2627 1.1383 .6763 4.53
H(3'1*A) .1606 1.2514 .2514 5.26
H(3'1*B) .1549 1.2745 .4811 5.26
H(3'1*C) .2177 1.2881 .3801 5.26
H(4'1*A) .1393 .9757 .0197 4.33
H(4'1*B) .0829 1.0418 .0279 4.33
H(4'1*C) .1370 1.0659 -.1097 4.33
H(5'*) .2254 1.0083 -.0526 3.00
H(6'*) .3252 1.0270 -.0096 3.14

loop_
_geom_angle_atom_site_label_1
_geom_angle_atom_site_label_2
_geom_angle_atom_site_label_3
_geom_angle
_geom_angle_publ_flag
C(2) O(1) C(9) 120.1(2) yes
C(6) C(7) C(8) 120.8(2) yes
O(1) C(2) C(3) 120.6(2) yes
O(7) C(7) C(8) 122.1(2) yes
O(1) C(2) C(1') 111.4(2) yes
C(9) C(8) C(7) 118.1(2) yes
C(3) C(2) C(1') 128.0(2) yes
C(2) C(3) C(4) 122.6(2) yes
C(2) C(1') C(2') 123.1(2) yes
C(3') C(4') O(4') 115.2(2) yes
C(2) C(1') C(6') 119.7(2) yes
C(3') C(4') C(5') 119.5(2) yes
C(3) C(4) O(4) 122.2(2) yes
C(2') C(1') C(6') 117.1(2) yes
O(4') C(4') C(5') 125.3(2) yes
C(3) C(4) C(10) 115.4(2) yes
C(1') C(2') O(2') 121.0(2) yes
C(4') O(4') C(4'1) 118.9(2) yes
O(4) C(4) C(10) 122.4(2) yes
C(1') C(2') C(3') 120.7(2) yes
C(4) C(10) C(9) 119.1(2) yes
O(2') C(2') C(3') 118.1(2) yes
C(4) C(10) C(5) 123.1(2) yes
C(2') O(2') C(2'1) 114.5(2) yes
C(9) C(10) C(5) 117.7(2) yes
O(1) C(9) C(10) 121.9(2) yes
O(1) C(9) C(8) 115.7(2) yes
C(10) C(9) C(8) 122.4(2) yes
C(4') C(5') C(6') 119.3(2) yes
C(10) C(5) C(6) 121.2(2) yes
C(2') C(3') O(3') 118.5(2) yes
C(1') C(6') C(5') 122.6(2) yes
C(5) C(6) C(7) 119.6(2) yes
C(2') C(3') C(4') 120.6(2) yes
O(3') C(3') C(4') 120.8(2) yes
C(3') O(3') C(3'1) 114.3(2) yes
C(6) C(7) O(7) 117.1(2) yes
C(2*) O(1*) C(9*) 118.8(2) yes
C(6*) C(7*) C(8*) 120.1(2) yes
O(1*) C(2*) C(3*) 122.6(2) yes
O(7*) C(7*) C(8*) 122.6(2) yes
O(1*) C(2*) C(1'*) 110.6(2) yes
C(9*) C(8*) C(7*) 118.3(2) yes
C(3*) C(2*) C(1'*) 126.7(2) yes
C(2*) C(3*) C(4*) 121.9(2) yes
C(2*) C(1'*) C(2'*) 121.3(2) yes
C(3'*) C(4'*) O(4'*) 114.5(2) yes
C(2*) C(1'*) C(6'*) 120.4(2) yes
C(3'*) C(4'*) C(5'*) 119.7(2) yes
C(3*) C(4*) O(4*) 122.5(2) yes
C(2'*) C(1'*) C(6'*) 118.3(2) yes
O(4'*) C(4'*) C(5'*) 125.9(2) yes
C(3*) C(4*) C(10*) 114.8(2) yes
C(1'*) C(2'*) O(2'*) 121.0(2) yes
C(4'*) O(4'*) C(4'1*) 118.4(2) yes
O(4*) C(4*) C(10*) 122.8(2) yes
C(1'*) C(2'*) C(3'*) 120.3(2) yes
C(4*) C(10*) C(9*) 120.1(2) yes
O(2'*) C(2'*) C(3'*) 118.8(2) yes
C(4*) C(10*) C(5*) 122.7(2) yes
C(2'*) O(2'*) C(2'1*) 113.8(2) yes
C(9*) C(10*) C(5*) 117.2(2) yes
O(1*) C(9*) C(10*) 121.8(2) yes
O(1*) C(9*) C(8*) 115.3(2) yes
C(10*) C(9*) C(8*) 123.0(2) yes
C(4'*) C(5'*) C(6'*) 119.0(2) yes
C(10*) C(5*) C(6*) 120.9(2) yes
C(2'*) C(3'*) O(3'*) 119.9(2) yes
C(1'*) C(6'*) C(5'*) 122.1(2) yes
C(5*) C(6*) C(7*) 120.5(2) yes
C(2'*) C(3'*) C(4'*) 120.7(2) yes
O(3'*) C(3'*) C(4'*) 119.4(2) yes
C(3'*) O(3'*) C(3'1*) 114.4(2) yes
C(6*) C(7*) O(7*) 117.2(2) yes

loop_
_geom_bond_atom_site_label_1
_geom_bond_atom_site_label_2
_geom_bond_distance
_geom_bond_publ_flag
O(1) C(2) 1.368(3) yes
O(1) C(9) 1.372(3) yes
C(2) C(3) 1.354(3) yes
C(3) C(4) 1.439(3) yes
C(4) O(4) 1.246(3) yes
C(4) C(10) 1.446(3) yes
C(10) C(9) 1.395(3) yes
C(10) C(5) 1.399(3) yes
C(5) C(6) 1.366(3) yes
C(6) C(7) 1.407(3) yes
C(7) O(7) 1.348(3) yes
C(7) C(8) 1.384(3) yes
C(9) C(8) 1.387(3) yes
C(2) C(1') 1.470(3) yes
C(1') C(2') 1.410(3) yes
C(2') C(3') 1.385(3) yes
C(3') C(4') 1.399(3) yes
C(4') C(5') 1.384(3) yes
C(5') C(6') 1.389(3) yes
C(1') C(6') 1.394(3) yes
C(2') O(2') 1.371(3) yes
C(3') O(3') 1.375(3) yes
C(4') O(4') 1.359(3) yes
O(2') C(2'1) 1.433(4) yes
O(3') C(3'1) 1.444(4) yes
O(4') C(4'1) 1.421(4) yes
O(1*) C(2*) 1.368(3) yes
O(1*) C(9*) 1.374(3) yes
C(2*) C(3*) 1.339(3) yes
C(3*) C(4*) 1.449(4) yes
C(4*) O(4*) 1.246(3) yes
C(4*) C(10*) 1.446(4) yes
C(10*) C(9*) 1.395(3) yes
C(10*) C(5*) 1.407(3) yes
C(5*) C(6*) 1.367(4) yes
C(6*) C(7*) 1.405(4) yes
C(7*) O(7*) 1.348(3) yes
C(7*) C(8*) 1.385(3) yes
C(9*) C(8*) 1.387(3) yes
C(2*) C(1'*) 1.475(3) yes
C(1'*) C(2'*) 1.402(4) yes
C(2'*) C(3'*) 1.389(3) yes
C(3'*) C(4'*) 1.401(3) yes
C(4'*) C(5'*) 1.392(4) yes
C(5'*) C(6'*) 1.394(3) yes
C(1'*) C(6'*) 1.393(4) yes
C(2'*) O(2'*) 1.368(3) yes
C(3'*) O(3'*) 1.377(3) yes
C(4'*) O(4'*) 1.353(3) yes
O(2'*) C(2'1*) 1.443(4) yes
O(3'*) C(3'1*) 1.410(4) yes
O(4'*) C(4'1*) 1.428(4) yes

loop_
_geom_torsion_atom_site_label_1
_geom_torsion_atom_site_label_2
_geom_torsion_atom_site_label_3
_geom_torsion_atom_site_label_4
_geom_torsion
_geom_torsion_publ_flag
C(9) O(1) C(2) C(3) 2.8(3) no
C(5) C(10) C(9) O(1) 177.6(2) no
C(3') C(2') O(2') C(2'1) -77.7(3) no
C(9) O(1) C(2) C(1') -177.1(2) no
C(5) C(10) C(9) C(8) -2.9(4) no
C(1') C(2') C(3') O(3') 174.3(2) no
C(2) O(1) C(9) C(10) -0.2(3) no
C(4) C(10) C(5) C(6) -177.1(2) no
C(1') C(2') C(3') C(4') -1.9(4) no
C(2) O(1) C(9) C(8) -179.8(2) no
C(9) C(10) C(5) C(6) 1.3(4) no
O(2') C(2') C(3') O(3') -1.2(3) no
O(1) C(2) C(3) C(4) -1.2(4) no
O(1) C(9) C(8) C(7) -179.0(2) no
O(2') C(2') C(3') C(4') -177.5(2) no
C(1') C(2) C(3) C(4) 178.7(2) no
C(10) C(9) C(8) C(7) 1.4(4) no
C(2') C(3') O(3') C(3'1) 116.2(2) no
O(1) C(2) C(1') C(2') 175.3(2) no
C(10) C(5) C(6) C(7) 1.6(4) no
C(4') C(3') O(3') C(3'1) -67.5(3) no
O(1) C(2) C(1') C(6') -4.6(3) no
C(5) C(6) C(7) O(7) 177.1(2) no
C(2') C(3') C(4') O(4') 177.9(2) no
C(3) C(2) C(1') C(2') -4.5(4) no
C(5) C(6) C(7) C(8) -3.1(4) no
C(2') C(3') C(4') C(5') -0.9(4) no
C(3) C(2) C(1') C(6') 175.5(2) no
C(6) C(7) C(8) C(9) 1.6(4) no
O(3') C(3') C(4') O(4') 1.7(3) no
C(2) C(3) C(4) O(4) 176.4(2) no
O(7) C(7) C(8) C(9) -178.6(2) no
O(3') C(3') C(4') C(5') -177.1(2) no
C(2) C(3) C(4) C(10) -2.8(4) no
C(2) C(1') C(2') O(2') -1.6(3) no
C(3') C(4') O(4') C(4'1) 179.1(2) no
C(3) C(4) C(10) C(9) 5.2(3) no
C(2) C(1') C(2') C(3') -177.0(2) no
C(5') C(4') O(4') C(4'1) -2.2(4) no
C(3) C(4) C(10) C(5) -176.4(2) no
C(6') C(1') C(2') O(2') 178.4(2) no
C(3') C(4') C(5') C(6') 2.6(4) no
O(4) C(4) C(10) C(9) -174.0(2) no
C(6') C(1') C(2') C(3') 3.0(3) no
O(4') C(4') C(5') C(6') -176.1(2) no
O(4) C(4) C(10) C(5) 4.4(4) no
C(2) C(1') C(6') C(5') 178.7(2) no
C(4') C(5') C(6') C(1') -1.5(4) no
C(4) C(10) C(9) O(1) -3.9(3) no
C(2') C(1') C(6') C(5') -1.3(4) no
C(4) C(10) C(9) C(8) 175.6(2) no
C(1') C(2') O(2') C(2'1) 106.8(3) no
C(9*) O(1*) C(2*) C(3*) -0.2(4) no
C(5*) C(10*) C(9*) O(1*) -177.7(2) no
C(3'*) C(2'*) O(2'*) C(2'1*) 76.5(3) no
C(9*) O(1*) C(2*) C(1'*) 179.5(2) no
C(5*) C(10*) C(9*) C(8*) 1.6(4) no
C(1'*) C(2'*) C(3'*) O(3'*) 178.2(2) no
C(2*) O(1*) C(9*) C(10*) -1.2(3) no
C(4*) C(10*) C(5*) C(6*) -178.3(3) no
C(1'*) C(2'*) C(3'*) C(4'*) 0.5(4) no
C(2*) O(1*) C(9*) C(8*) 179.5(2) no
C(9*) C(10*) C(5*) C(6*) 0.6(4) no
O(2'*) C(2'*) C(3'*) O(3'*) -2.4(3) no
O(1*) C(2*) C(3*) C(4*) 1.6(4) no
O(1*) C(9*) C(8*) C(7*) 176.9(2) no
O(2'*) C(2'*) C(3'*) C(4'*) 180.0(2) no
C(1'*) C(2*) C(3*) C(4*) -178.0(2) no
C(10*) C(9*) C(8*) C(7*) -2.5(4) no
C(2'*) C(3'*) O(3'*) C(3'1*) 88.1(3) no
O(1*) C(2*) C(1'*) C(2'*) 137.6(2) no
C(10*) C(5*) C(6*) C(7*) -1.7(4) no
C(4'*) C(3'*) O(3'*) C(3'1*) -94.2(3) no
O(1*) C(2*) C(1'*) C(6'*) -40.8(3) no
C(5*) C(6*) C(7*) O(7*) 180.0(2) no
C(2'*) C(3'*) C(4'*) O(4'*) -179.9(2) no
C(3*) C(2*) C(1'*) C(2'*) -42.7(4) no
C(5*) C(6*) C(7*) C(8*) 0.8(4) no
C(2'*) C(3'*) C(4'*) C(5'*) 0.1(4) no
C(3*) C(2*) C(1'*) C(6'*) 138.9(3) no
C(6*) C(7*) C(8*) C(9*) 1.3(4) no
O(3'*) C(3'*) C(4'*) O(4'*) 2.5(3) no
C(2*) C(3*) C(4*) O(4*) 177.9(3) no
O(7*) C(7*) C(8*) C(9*) -177.9(2) no
O(3'*) C(3'*) C(4'*) C(5'*) -177.6(2) no
C(2*) C(3*) C(4*) C(10*) -1.5(4) no
C(2*) C(1'*) C(2'*) O(2'*) 1.4(4) no
C(3'*) C(4'*) O(4'*) C(4'1*) 176.0(2) no
C(3*) C(4*) C(10*) C(9*) 0.1(4) no
C(2*) C(1'*) C(2'*) C(3'*) -179.2(2) no
C(5'*) C(4'*) O(4'*) C(4'1*) -3.9(4) no
C(3*) C(4*) C(10*) C(5*) 179.0(2) no
C(6'*) C(1'*) C(2'*) O(2'*) 179.9(2) no
C(3'*) C(4'*) C(5'*) C(6'*) -0.5(4) no
O(4*) C(4*) C(10*) C(9*) -179.3(2) no
C(6'*) C(1'*) C(2'*) C(3'*) -0.7(4) no
O(4'*) C(4'*) C(5'*) C(6'*) 179.4(2) no
O(4*) C(4*) C(10*) C(5*) -0.4(4) no
C(2*) C(1'*) C(6'*) C(5'*) 178.7(2) no
C(4'*) C(5'*) C(6'*) C(1'*) 0.4(4) no
C(4*) C(10*) C(9*) O(1*) 1.2(4) no
C(2'*) C(1'*) C(6'*) C(5'*) 0.2(4) no
C(4*) C(10*) C(9*) C(8*) -179.5(2) no
C(1'*) C(2'*) O(2'*) C(2'1*) -104.0(3) no
